data_4300023
loop_
_publ_author_name
'M. Carmen Nicasio'
'Margarita Paneque'
'Pedro J. P\'erez'
'Antonio Pizarro'
'Manuel L. Poveda'
'Luis Rey'
'Sabine Sirol'
'Soraya Taboada'
'Marianela Trujillo'
'Angeles Monge'
'Caridad Ruiz'
'Ernesto Carmona'

_publ_contact_author
;
        Angeles Monge
        Instituto de Ciencia de Materiales
        CSIC
        Campus de Cantoblanco
        28049 MADRID
        Spain
;
_publ_contact_author_email nines@immrx1.icmm.csic.es
_publ_contact_author_fax '34 1 372-0623'
_publ_contact_author_phone '34 1 334-9025'
_publ_section_title
;
Substitution and Hydrogenation Reactions on Rhodium(I)-Ethylene Complexes
of the Hydrotris(pyrazolyl)borate Ligands Tp' (Tp' = Tp, TpMe2)
;
_journal_name_full 'Inorganic Chemistry'
_journal_page_first 180
_journal_page_last 188
_journal_paper_doi 10.1021/ic990419u
_journal_volume 39
_journal_year 2000
_chemical_formula_sum 'C21 H36 B N6 O2 P Rh'
_chemical_formula_weight 549.25
_space_group_IT_number 14
_symmetry_cell_setting monoclinic
_symmetry_space_group_name_Hall '-P 2ybc'
_symmetry_space_group_name_H-M 'P 1 21/c 1'
_atom_sites_solution_hydrogens geom
_atom_sites_solution_primary direct
_atom_sites_solution_secondary difmap
_audit_creation_method SHELXL
_cell_angle_alpha 90.00
_cell_angle_beta 109.323(2)
_cell_angle_gamma 90.00
_cell_formula_units_Z 4
_cell_length_a 17.532(2)
_cell_length_b 11.1955(11)
_cell_length_c 13.7896(13)
_cell_measurement_temperature 298(2)
_cell_volume 2554.1(5)
_computing_cell_refinement 'Siemens Saint'
_computing_data_collection 'Siemens Saint'
_computing_data_reduction 'Siemens SHELXTL'
_computing_molecular_graphics 'Siemens SHELXTL'
_computing_publication_material 'Siemens SHELXTL'
_computing_structure_refinement 'SHELXL-93 (Sheldrick, 1993)'
_computing_structure_solution 'SHELXS-86 (Sheldrick, 1990)'
_diffrn_ambient_temperature 298(2)
_diffrn_measurement_device 'Siemens Bruker Smart CCD'
_diffrn_measurement_method '\w scans'
_diffrn_radiation_monochromator graphite
_diffrn_radiation_source 'fine-focus sealed tube'
_diffrn_radiation_type MoK\a
_diffrn_radiation_wavelength 0.71073
_diffrn_reflns_av_R_equivalents 0.0482
_diffrn_reflns_av_sigmaI/netI 0.0700
_diffrn_reflns_limit_h_max 19
_diffrn_reflns_limit_h_min -12
_diffrn_reflns_limit_k_max 12
_diffrn_reflns_limit_k_min -11
_diffrn_reflns_limit_l_max 15
_diffrn_reflns_limit_l_min -15
_diffrn_reflns_number 9344
_diffrn_reflns_theta_max 23.30
_diffrn_reflns_theta_min 2.20
_exptl_absorpt_coefficient_mu 0.760
_exptl_absorpt_correction_type none
_exptl_crystal_colour ambar
_exptl_crystal_density_diffrn 1.428
_exptl_crystal_description prismatic
_exptl_crystal_F_000 1140
_exptl_crystal_size_max 0.10
_exptl_crystal_size_mid 0.14
_exptl_crystal_size_min 0.2
_refine_diff_density_max 0.316
_refine_diff_density_min -0.446
_refine_diff_density_rms 0.078
_refine_ls_extinction_method none
_refine_ls_goodness_of_fit_all 0.786
_refine_ls_goodness_of_fit_obs 0.790
_refine_ls_matrix_type full
_refine_ls_number_parameters 314
_refine_ls_number_reflns 3642
_refine_ls_number_restraints 0
_refine_ls_restrained_S_all 0.786
_refine_ls_restrained_S_obs 0.790
_refine_ls_R_factor_all 0.0767
_refine_ls_R_factor_obs 0.0420
_refine_ls_shift/esd_max 2.578
_refine_ls_shift/esd_mean 0.058
_refine_ls_structure_factor_coef Fsqd
_refine_ls_weighting_details 'w=1/[\s^2^(Fo^2^)+(0.1000P)^2^+0.0000P] where P=(Fo^2^+2Fc^2^)/3'
_refine_ls_weighting_scheme calc
_refine_ls_wR_factor_all 0.1258
_refine_ls_wR_factor_obs 0.1039
_reflns_number_observed 2541
_reflns_number_total 3642
_reflns_observed_criterion >2sigma(I)
_cod_depositor_comments
;
The following automatic conversions were performed:

'_refine_ls_weighting_scheme' value 'calc
w=1/[\s^2^(Fo^2^)+(0.1000P)^2^+0.0000P] where P=(Fo^2^+2Fc^2^)/3' was
changed to 'calc'. New tag '_refine_ls_weighting_details' was
created. The value of the new tag was set to
'w=1/[\s^2^(Fo^2^)+(0.1000P)^2^+0.0000P] where P=(Fo^2^+2Fc^2^)/3'.

Automatic conversion script
Id: cif_fix_values 3143 2015-03-26 13:38:13Z robertas 
;
_cod_original_cell_volume 2554.1(4)
_cod_database_code 4300023

loop_
_symmetry_equiv_pos_as_xyz
'x, y, z'
'-x, y+1/2, -z+1/2'
'-x, -y, -z'
'x, -y-1/2, z-1/2'

loop_
_atom_site_aniso_label
_atom_site_aniso_U_11
_atom_site_aniso_U_22
_atom_site_aniso_U_33
_atom_site_aniso_U_23
_atom_site_aniso_U_13
_atom_site_aniso_U_12
Rh 0.0336(3) 0.0285(3) 0.0294(3) 0.0013(2) 0.0117(2) -0.0025(2)
P1 0.0388(10) 0.0416(10) 0.0373(9) 0.0023(7) 0.0120(8) -0.0103(7)
O1 0.061(3) 0.038(2) 0.044(3) 0.012(2) 0.016(2) 0.003(2)
O2 0.062(3) 0.058(3) 0.035(2) 0.012(2) 0.020(2) -0.003(2)
N11 0.032(3) 0.036(3) 0.044(3) 0.000(2) 0.013(3) -0.002(2)
N12 0.035(3) 0.035(3) 0.039(3) 0.001(2) 0.012(3) 0.004(2)
C13 0.038(4) 0.044(4) 0.037(4) -0.008(3) 0.010(3) 0.004(3)
C14 0.019(4) 0.066(5) 0.067(5) -0.019(4) 0.003(4) -0.001(3)
C15 0.033(4) 0.044(4) 0.052(4) -0.013(3) 0.015(3) 0.001(3)
C16 0.050(4) 0.073(5) 0.043(4) 0.001(4) 0.001(3) 0.011(4)
C17 0.055(5) 0.076(5) 0.087(6) -0.009(5) 0.026(4) -0.022(4)
B 0.040(4) 0.033(4) 0.045(4) 0.006(3) 0.021(4) -0.001(3)
N21 0.043(3) 0.032(3) 0.037(3) 0.004(2) 0.018(2) -0.001(2)
N22 0.042(3) 0.030(3) 0.032(3) -0.003(2) 0.015(2) -0.006(2)
C23 0.035(4) 0.035(3) 0.035(3) -0.005(3) 0.013(3) 0.000(3)
C24 0.056(4) 0.052(4) 0.031(4) -0.006(3) 0.020(3) 0.004(3)
C25 0.042(4) 0.048(4) 0.031(4) 0.006(3) 0.012(3) 0.002(3)
C26 0.062(5) 0.038(4) 0.047(4) -0.008(3) 0.020(4) -0.004(3)
C27 0.053(4) 0.067(5) 0.036(4) 0.019(3) 0.018(3) -0.003(3)
N31 0.039(3) 0.027(3) 0.038(3) 0.000(2) 0.012(2) -0.002(2)
N32 0.030(3) 0.030(3) 0.037(3) -0.003(2) 0.009(2) -0.004(2)
C33 0.037(4) 0.038(4) 0.045(4) -0.008(3) 0.014(3) 0.004(3)
C34 0.055(5) 0.032(4) 0.064(5) -0.004(3) 0.017(4) 0.012(3)
C35 0.039(4) 0.029(4) 0.050(4) 0.002(3) 0.005(3) 0.004(3)
C36 0.061(5) 0.057(4) 0.064(5) -0.014(4) 0.036(4) -0.002(4)
C37 0.081(6) 0.040(4) 0.084(6) 0.010(4) 0.025(5) -0.005(4)
C1 0.044(4) 0.077(5) 0.056(5) -0.011(4) 0.022(4) -0.010(4)
C2 0.042(5) 0.140(8) 0.077(6) -0.013(5) 0.023(4) -0.025(5)
C3 0.061(5) 0.066(5) 0.067(5) 0.006(4) 0.019(4) -0.024(4)
C4 0.096(7) 0.091(6) 0.065(5) 0.026(5) 0.018(5) -0.042(5)
C5 0.049(4) 0.062(5) 0.035(4) 0.006(3) 0.007(3) -0.003(3)
C6 0.061(5) 0.082(5) 0.052(5) 0.027(4) 0.014(4) 0.009(4)

loop_
_atom_site_label
_atom_site_type_symbol
_atom_site_fract_x
_atom_site_fract_y
_atom_site_fract_z
_atom_site_U_iso_or_equiv
_atom_site_thermal_displace_type
_atom_site_occupancy
_atom_site_calc_flag
_atom_site_refinement_flags
_atom_site_disorder_group
Rh Rh 0.24710(3) 0.50960(3) 0.07077(3) 0.0302(2) Uani 1 d . .
P1 P 0.37360(9) 0.58081(14) 0.15123(12) 0.0394(4) Uani 1 d . .
O1 O 0.2221(3) 0.6597(3) -0.0120(3) 0.0478(11) Uani 1 d . .
O2 O 0.2572(2) 0.5705(4) -0.0606(3) 0.0504(11) Uani 1 d . .
N11 N 0.1068(3) 0.3484(4) 0.0611(4) 0.0370(12) Uani 1 d . .
N12 N 0.1290(3) 0.4342(4) 0.0030(4) 0.0362(11) Uani 1 d . .
C13 C 0.0678(4) 0.4468(5) -0.0845(5) 0.0403(15) Uani 1 d . .
C14 C 0.0064(4) 0.3697(6) -0.0820(6) 0.054(2) Uani 1 d . .
C15 C 0.0316(4) 0.3090(5) 0.0084(5) 0.043(2) Uani 1 d . .
C16 C 0.0699(4) 0.5279(6) -0.1685(5) 0.059(2) Uani 1 d . .
H16A H 0.0205(11) 0.5729(28) -0.1920(22) 0.089 Uiso 1 calc R .
H16B H 0.0756(26) 0.4818(7) -0.2244(14) 0.089 Uiso 1 calc R .
H16C H 0.1148(15) 0.5817(25) -0.1436(10) 0.089 Uiso 1 calc R .
C17 C -0.0109(4) 0.2128(6) 0.0469(6) 0.072(2) Uani 1 d . .
H17A H -0.0682(4) 0.2195(27) 0.0132(27) 0.108 Uiso 1 calc R .
H17B H 0.0013(23) 0.2214(27) 0.1197(8) 0.108 Uiso 1 calc R .
H17C H 0.0071(22) 0.1359(6) 0.0324(33) 0.108 Uiso 1 calc R .
B B 0.1665(4) 0.3092(6) 0.1675(5) 0.038(2) Uani 1 d . .
N21 N 0.1866(3) 0.4182(4) 0.2380(3) 0.0362(12) Uani 1 d . .
N22 N 0.2129(3) 0.5187(4) 0.2016(3) 0.0343(12) Uani 1 d . .
C23 C 0.2050(3) 0.6101(5) 0.2609(4) 0.0345(14) Uani 1 d . .
C24 C 0.1754(4) 0.5686(6) 0.3360(5) 0.045(2) Uani 1 d . .
C25 C 0.1638(4) 0.4467(6) 0.3191(4) 0.0404(15) Uani 1 d . .
C26 C 0.2201(4) 0.7368(5) 0.2371(5) 0.048(2) Uani 1 d . .
H26A H 0.2716(10) 0.7624(12) 0.2831(19) 0.073 Uiso 1 calc R .
H26B H 0.1784(13) 0.7872(7) 0.2454(28) 0.073 Uiso 1 calc R .
H26C H 0.2199(23) 0.7420(8) 0.1675(10) 0.073 Uiso 1 calc R .
C27 C 0.1277(4) 0.3591(6) 0.3732(4) 0.051(2) Uani 1 d . .
H27A H 0.0760(11) 0.3336(27) 0.3277(11) 0.077 Uiso 1 calc R .
H27B H 0.1212(22) 0.3961(12) 0.4328(17) 0.077 Uiso 1 calc R .
H27C H 0.1628(12) 0.2912(16) 0.3940(26) 0.077 Uiso 1 calc R .
N31 N 0.2431(3) 0.2583(4) 0.1500(3) 0.0348(12) Uani 1 d . .
N32 N 0.2776(3) 0.3287(4) 0.0935(3) 0.0329(11) Uani 1 d . .
C33 C 0.3153(3) 0.2554(5) 0.0475(5) 0.0400(15) Uani 1 d . .
C34 C 0.3091(4) 0.1389(6) 0.0789(5) 0.051(2) Uani 1 d . .
C35 C 0.2621(4) 0.1438(5) 0.1410(5) 0.042(2) Uani 1 d . .
C36 C 0.3489(4) 0.2965(6) -0.0330(5) 0.057(2) Uani 1 d . .
H36A H 0.3212(17) 0.2569(28) -0.0967(9) 0.085 Uiso 1 calc R .
H36B H 0.4055(6) 0.2778(34) -0.0121(15) 0.085 Uiso 1 calc R .
H36C H 0.3417(23) 0.3813(8) -0.0420(23) 0.085 Uiso 1 calc R .
C37 C 0.2310(4) 0.0433(6) 0.1895(6) 0.069(2) Uani 1 d . .
H37A H 0.2553(23) -0.0303(8) 0.1790(32) 0.103 Uiso 1 calc R .
H37B H 0.1734(6) 0.0379(28) 0.1586(26) 0.103 Uiso 1 calc R .
H37C H 0.2446(25) 0.0579(22) 0.2618(9) 0.103 Uiso 1 calc R .
C1 C 0.4543(4) 0.5009(6) 0.1227(5) 0.058(2) Uani 1 d . .
H1A H 0.4488(4) 0.4166(6) 0.1354(5) 0.069 Uiso 1 calc R .
H1B H 0.4458(4) 0.5098(6) 0.0499(5) 0.069 Uiso 1 calc R .
C2 C 0.5414(4) 0.5378(8) 0.1818(6) 0.085(3) Uani 1 d . .
H2A H 0.5465(9) 0.6229(9) 0.1778(34) 0.128 Uiso 1 calc R .
H2B H 0.5774(5) 0.4994(37) 0.1521(26) 0.128 Uiso 1 calc R .
H2C H 0.5549(11) 0.5143(42) 0.2524(11) 0.128 Uiso 1 calc R .
C3 C 0.3915(4) 0.7377(6) 0.1274(5) 0.065(2) Uani 1 d . .
H3A H 0.3478(4) 0.7849(6) 0.1362(5) 0.078 Uiso 1 calc R .
H3B H 0.4410(4) 0.7630(6) 0.1797(5) 0.078 Uiso 1 calc R .
C4 C 0.3980(5) 0.7670(7) 0.0239(6) 0.086(3) Uani 1 d . .
H4A H 0.4134(32) 0.8492(14) 0.0228(15) 0.129 Uiso 1 calc R .
H4B H 0.3467(10) 0.7539(47) -0.0285(7) 0.129 Uiso 1 calc R .
H4C H 0.4380(24) 0.7167(34) 0.0112(18) 0.129 Uiso 1 calc R .
C5 C 0.4064(4) 0.5759(6) 0.2911(4) 0.051(2) Uani 1 d . .
H5A H 0.4602(4) 0.6100(6) 0.3178(4) 0.061 Uiso 1 calc R .
H5B H 0.3706(4) 0.6262(6) 0.3141(4) 0.061 Uiso 1 calc R .
C6 C 0.4081(4) 0.4534(7) 0.3370(5) 0.066(2) Uani 1 d . .
H6A H 0.4213(27) 0.4602(7) 0.4101(7) 0.099 Uiso 1 calc R .
H6B H 0.4482(19) 0.4054(14) 0.3219(30) 0.099 Uiso 1 calc R .
H6C H 0.3561(9) 0.4166(17) 0.3082(26) 0.099 Uiso 1 calc R .
H H 0.1398(27) 0.2358(41) 0.2043(35) 0.031(13) Uiso 1 d . .
H24 H 0.1681(28) 0.6173(43) 0.3842(37) 0.027(14) Uiso 1 d . .
H34 H 0.3253(31) 0.0726(52) 0.0616(40) 0.036(16) Uiso 1 d . .
H14 H -0.0407(30) 0.3640(40) -0.1262(37) 0.021(14) Uiso 1 d . .

loop_
_atom_type_symbol
_atom_type_description
_atom_type_scat_dispersion_real
_atom_type_scat_dispersion_imag
_atom_type_scat_source
C C 0.0033 0.0016 'International Tables Vol C Tables 4.2.6.8 and 6.1.1.4'
H H 0.0000 0.0000 'International Tables Vol C Tables 4.2.6.8 and 6.1.1.4'
B B 0.0013 0.0007 'International Tables Vol C Tables 4.2.6.8 and 6.1.1.4'
N N 0.0061 0.0033 'International Tables Vol C Tables 4.2.6.8 and 6.1.1.4'
O O 0.0106 0.0060 'International Tables Vol C Tables 4.2.6.8 and 6.1.1.4'
P P 0.1023 0.0942 'International Tables Vol C Tables 4.2.6.8 and 6.1.1.4'
Rh Rh -1.1178 0.9187 'International Tables Vol C Tables 4.2.6.8 and 6.1.1.4'

loop_
_geom_angle_atom_site_label_1
_geom_angle_atom_site_label_2
_geom_angle_atom_site_label_3
_geom_angle
_geom_angle_site_symmetry_1
_geom_angle_site_symmetry_3
_geom_angle_publ_flag
O1 Rh O2 42.5(2) . . Y
O1 Rh N22 112.5(2) . . Y
O2 Rh N22 154.9(2) . . Y
O1 Rh N32 153.8(2) . . Y
O2 Rh N32 111.8(2) . . Y
N22 Rh N32 92.9(2) . . Y
O1 Rh N12 94.9(2) . . Y
O2 Rh N12 95.9(2) . . Y
N22 Rh N12 83.3(2) . . Y
N32 Rh N12 81.1(2) . . Y
O1 Rh P1 88.73(13) . . Y
O2 Rh P1 87.59(12) . . Y
N22 Rh P1 94.26(13) . . Y
N32 Rh P1 96.14(13) . . Y
N12 Rh P1 176.21(13) . . Y
C5 P1 C1 102.6(3) . . ?
C5 P1 C3 101.9(3) . . ?
C1 P1 C3 103.9(3) . . ?
C5 P1 Rh 114.9(2) . . ?
C1 P1 Rh 115.1(2) . . ?
C3 P1 Rh 116.5(2) . . ?
O2 O1 Rh 68.8(2) . . Y
O1 O2 Rh 68.7(2) . . Y
C15 N11 N12 109.0(5) . . ?
C15 N11 B 130.3(5) . . ?
N12 N11 B 120.6(4) . . ?
C13 N12 N11 107.5(5) . . ?
C13 N12 Rh 136.6(4) . . ?
N11 N12 Rh 115.9(3) . . ?
N12 C13 C14 108.1(6) . . ?
N12 C13 C16 123.6(6) . . ?
C14 C13 C16 128.3(6) . . ?
C15 C14 C13 108.3(6) . . ?
N11 C15 C14 107.1(6) . . ?
N11 C15 C17 123.5(6) . . ?
C14 C15 C17 129.4(6) . . ?
N21 B N31 111.4(5) . . ?
N21 B N11 108.4(5) . . ?
N31 B N11 107.7(5) . . ?
C25 N21 N22 109.7(4) . . ?
C25 N21 B 130.6(5) . . ?
N22 N21 B 117.2(4) . . ?
C23 N22 N21 106.7(4) . . ?
C23 N22 Rh 132.9(4) . . ?
N21 N22 Rh 120.2(3) . . ?
N22 C23 C24 109.8(5) . . ?
N22 C23 C26 121.7(5) . . ?
C24 C23 C26 128.2(5) . . ?
C23 C24 C25 105.9(5) . . ?
N21 C25 C24 107.8(5) . . ?
N21 C25 C27 123.4(6) . . ?
C24 C25 C27 128.6(6) . . ?
C35 N31 N32 109.0(4) . . ?
C35 N31 B 128.3(5) . . ?
N32 N31 B 116.3(4) . . ?
C33 N32 N31 107.2(4) . . ?
C33 N32 Rh 131.7(4) . . ?
N31 N32 Rh 119.9(3) . . ?
N32 C33 C34 109.1(5) . . ?
N32 C33 C36 122.9(5) . . ?
C34 C33 C36 127.7(6) . . ?
C35 C34 C33 106.3(6) . . ?
N31 C35 C34 108.4(5) . . ?
N31 C35 C37 122.6(6) . . ?
C34 C35 C37 129.0(6) . . ?
C2 C1 P1 117.5(5) . . ?
C4 C3 P1 116.7(5) . . ?
C6 C5 P1 115.3(5) . . ?

loop_
_geom_bond_atom_site_label_1
_geom_bond_atom_site_label_2
_geom_bond_distance
_geom_bond_site_symmetry_2
_geom_bond_publ_flag
Rh O1 1.997(4) . Y
Rh O2 1.997(4) . Y
Rh N22 2.084(4) . Y
Rh N32 2.092(4) . Y
Rh N12 2.143(5) . Y
Rh P1 2.271(2) . Y
P1 C5 1.822(6) . ?
P1 C1 1.824(6) . ?
P1 C3 1.833(7) . ?
O1 O2 1.448(5) . Y
N11 C15 1.351(7) . ?
N11 N12 1.387(6) . ?
N11 B 1.557(8) . ?
N12 C13 1.331(7) . ?
C13 C14 1.389(9) . ?
C13 C16 1.482(9) . ?
C14 C15 1.358(9) . ?
C15 C17 1.503(9) . ?
B N21 1.526(8) . ?
B N31 1.549(8) . ?
N21 C25 1.345(7) . ?
N21 N22 1.373(6) . ?
N22 C23 1.344(6) . ?
C23 C24 1.384(8) . ?
C23 C26 1.499(7) . ?
C24 C25 1.388(9) . ?
C25 C27 1.494(7) . ?
N31 C35 1.340(6) . ?
N31 N32 1.380(6) . ?
N32 C33 1.337(6) . ?
C33 C34 1.390(8) . ?
C33 C36 1.492(8) . ?
C34 C35 1.372(9) . ?
C35 C37 1.500(8) . ?
C1 C2 1.530(9) . ?
C3 C4 1.506(8) . ?
C5 C6 1.507(9) . ?
